data_2232806
loop_
_publ_author_name
'Fun, Hoong-Kun'
'Promdet, Premrudee'
'Chantrapromma, Suchada'
'Horkaew, Jirapa'
'Karalai, Chatchanok'

_publ_section_title
;
 (<i>E</i>)-<i>N</i>'-(3-Hydroxy-4-methoxybenzylidene)-4-methoxybenzohydrazide
;
_journal_coeditor_code IS5009
_journal_issue 12
_journal_name_full 'Acta Crystallographica Section E'
_journal_page_first o3370
_journal_page_last o3371
_journal_paper_doi 10.1107/S1600536811048240
_journal_volume 67
_journal_year 2011
_chemical_formula_iupac 'C16 H16 N2 O4'
_chemical_formula_moiety 'C16 H16 N2 O4'
_chemical_formula_sum 'C16 H16 N2 O4'
_chemical_formula_weight 300.31
_chemical_melting_point_gt 491
_chemical_melting_point_lt 492
_chemical_name_systematic
;
(<i>E</i>)-<i>N</i>'-(3-Hydroxy-4-methoxybenzylidene)-4-methoxybenzohydrazide
;
_space_group_IT_number 14
_symmetry_cell_setting monoclinic
_symmetry_space_group_name_Hall '-P 2ybc'
_symmetry_space_group_name_H-M 'P 1 21/c 1'
_atom_sites_solution_hydrogens geom
_atom_sites_solution_primary direct
_atom_sites_solution_secondary difmap
_audit_creation_method SHELXL-97
_cell_angle_alpha 90.00
_cell_angle_beta 113.213(2)
_cell_angle_gamma 90.00
_cell_formula_units_Z 4
_cell_length_a 12.1323(19)
_cell_length_b 12.9727(15)
_cell_length_c 9.6714(12)
_cell_measurement_reflns_used 3704
_cell_measurement_temperature 100
_cell_measurement_theta_max 29.00
_cell_measurement_theta_min 1.83
_cell_volume 1398.9(3)
_computing_cell_refinement 'SAINT (Bruker, 2009)'
_computing_data_collection 'APEX2 (Bruker, 2009)'
_computing_data_reduction 'SAINT (Bruker, 2009)'
_computing_molecular_graphics 'SHELXTL (Sheldrick, 2008)'
_computing_publication_material
;
SHELXTL (Sheldrick, 2008) and PLATON (Spek, 2009)
;
_computing_structure_refinement 'SHELXTL (Sheldrick, 2008)'
_computing_structure_solution 'SHELXTL (Sheldrick, 2008)'
_diffrn_ambient_temperature 100
_diffrn_measured_fraction_theta_full 0.994
_diffrn_measured_fraction_theta_max 0.994
_diffrn_measurement_device_type 'Bruker APEX DUO CCD area-detector'
_diffrn_measurement_method '\f and \w scans'
_diffrn_radiation_monochromator graphite
_diffrn_radiation_source 'sealed tube'
_diffrn_radiation_type MoK\a
_diffrn_radiation_wavelength 0.71073
_diffrn_reflns_av_R_equivalents 0.0211
_diffrn_reflns_av_sigmaI/netI 0.0197
_diffrn_reflns_limit_h_max 16
_diffrn_reflns_limit_h_min -15
_diffrn_reflns_limit_k_max 16
_diffrn_reflns_limit_k_min -17
_diffrn_reflns_limit_l_max 13
_diffrn_reflns_limit_l_min -13
_diffrn_reflns_number 14521
_diffrn_reflns_theta_full 29.00
_diffrn_reflns_theta_max 29.00
_diffrn_reflns_theta_min 1.83
_diffrn_standards_number 0
_exptl_absorpt_coefficient_mu 0.104
_exptl_absorpt_correction_T_max 0.9925
_exptl_absorpt_correction_T_min 0.9423
_exptl_absorpt_correction_type multi-scan
_exptl_absorpt_process_details '(SADABS; Bruker, 2009)'
_exptl_crystal_colour Colorless
_exptl_crystal_density_diffrn 1.426
_exptl_crystal_density_method 'not measured'
_exptl_crystal_description Plate
_exptl_crystal_F_000 632
_exptl_crystal_size_max 0.58
_exptl_crystal_size_mid 0.30
_exptl_crystal_size_min 0.07
_refine_diff_density_max 0.386
_refine_diff_density_min -0.229
_refine_ls_extinction_method none
_refine_ls_goodness_of_fit_ref 1.028
_refine_ls_hydrogen_treatment mixed
_refine_ls_matrix_type full
_refine_ls_number_parameters 208
_refine_ls_number_reflns 3704
_refine_ls_number_restraints 0
_refine_ls_restrained_S_all 1.028
_refine_ls_R_factor_all 0.0425
_refine_ls_R_factor_gt 0.0370
_refine_ls_shift/su_max 0.001
_refine_ls_shift/su_mean 0.001
_refine_ls_structure_factor_coef Fsqd
_refine_ls_weighting_details 'calc w=1/[\s^2^(Fo^2^)+(0.0580P)^2^+0.5751P] where P=(Fo^2^+2Fc^2^)/3'
_refine_ls_weighting_scheme calc
_refine_ls_wR_factor_gt 0.1026
_refine_ls_wR_factor_ref 0.1088
_reflns_number_gt 3260
_reflns_number_total 3704
_reflns_threshold_expression I>2\s(I)
_cod_data_source_file is5009.cif
_cod_data_source_block I
_cod_original_sg_symbol_H-M 'P 21/c'
_cod_database_code 2232806
_cod_database_fobs_code 2232806

loop_
_symmetry_equiv_pos_as_xyz
'x, y, z'
'-x, y+1/2, -z+1/2'
'-x, -y, -z'
'x, -y-1/2, z-1/2'

loop_
_atom_site_type_symbol
_atom_site_label
_atom_site_fract_x
_atom_site_fract_y
_atom_site_fract_z
_atom_site_U_iso_or_equiv
_atom_site_adp_type
_atom_site_calc_flag
_atom_site_refinement_flags
_atom_site_occupancy
_atom_site_symmetry_multiplicity
O O1 0.29470(7) 0.79595(6) 0.37018(8) 0.01765(17) Uani d . 1 1
O O2 0.47609(8) 1.16425(6) 0.09037(9) 0.02033(18) Uani d . 1 1
O O3 -0.02649(8) 0.33066(7) 0.26553(10) 0.02208(19) Uani d . 1 1
H H1O3 -0.0427(18) 0.2655(17) 0.262(2) 0.049(6) Uiso d . 1 1
O O4 0.05699(8) 0.16672(6) 0.17060(10) 0.02052(18) Uani d . 1 1
N N1 0.24563(9) 0.72966(7) 0.13517(10) 0.01662(19) Uani d . 1 1
H H1N1 0.2597(15) 0.7299(13) 0.0519(19) 0.027(4) Uiso d . 1 1
N N2 0.20136(8) 0.63908(7) 0.16926(10) 0.01754(19) Uani d . 1 1
C C1 0.33802(9) 0.89609(8) 0.19231(11) 0.0143(2) Uani d . 1 1
C C2 0.42433(10) 0.95553(8) 0.30308(11) 0.0169(2) Uani d . 1 1
H H2A 0.4511 0.9355 0.4033 0.020 Uiso calc R 1 1
C C3 0.47027(10) 1.04352(8) 0.26570(11) 0.0175(2) Uani d . 1 1
H H3A 0.5285 1.0818 0.3403 0.021 Uiso calc R 1 1
C C4 0.42906(9) 1.07495(8) 0.11550(12) 0.0158(2) Uani d . 1 1
C C5 0.34465(9) 1.01566(8) 0.00388(11) 0.0162(2) Uani d . 1 1
H H5A 0.3184 1.0355 -0.0964 0.019 Uiso calc R 1 1
C C6 0.29974(9) 0.92674(8) 0.04258(11) 0.0155(2) Uani d . 1 1
H H6A 0.2434 0.8872 -0.0323 0.019 Uiso calc R 1 1
C C7 0.29096(9) 0.80337(8) 0.24151(11) 0.0143(2) Uani d . 1 1
C C8 0.20399(10) 0.56293(9) 0.08631(12) 0.0174(2) Uani d . 1 1
H H8A 0.2331 0.5735 0.0117 0.021 Uiso calc R 1 1
C C9 0.16289(9) 0.46024(8) 0.10510(11) 0.0167(2) Uani d . 1 1
C C10 0.08516(9) 0.44367(8) 0.17847(11) 0.0170(2) Uani d . 1 1
H H10A 0.0565 0.4994 0.2150 0.020 Uiso calc R 1 1
C C11 0.05118(9) 0.34488(8) 0.19644(12) 0.0168(2) Uani d . 1 1
C C12 0.09594(9) 0.26028(8) 0.14405(12) 0.0167(2) Uani d . 1 1
C C13 0.17260(10) 0.27633(9) 0.07125(12) 0.0192(2) Uani d . 1 1
H H13A 0.2022 0.2205 0.0362 0.023 Uiso calc R 1 1
C C14 0.20503(10) 0.37620(9) 0.05082(12) 0.0192(2) Uani d . 1 1
H H14A 0.2554 0.3869 0.0004 0.023 Uiso calc R 1 1
C C15 0.43662(11) 1.19826(9) -0.06160(13) 0.0221(2) Uani d . 1 1
H H15A 0.4779 1.2606 -0.0655 0.033 Uiso calc R 1 1
H H15B 0.3518 1.2110 -0.1008 0.033 Uiso calc R 1 1
H H15C 0.4535 1.1461 -0.1208 0.033 Uiso calc R 1 1
C C16 0.11532(11) 0.07892(9) 0.14054(14) 0.0228(2) Uani d . 1 1
H H16A 0.0817 0.0171 0.1624 0.034 Uiso calc R 1 1
H H16B 0.1995 0.0817 0.2025 0.034 Uiso calc R 1 1
H H16C 0.1039 0.0790 0.0365 0.034 Uiso calc R 1 1

loop_
_atom_site_aniso_label
_atom_site_aniso_U_11
_atom_site_aniso_U_22
_atom_site_aniso_U_33
_atom_site_aniso_U_12
_atom_site_aniso_U_13
_atom_site_aniso_U_23
O1 0.0231(4) 0.0179(4) 0.0150(3) 0.0017(3) 0.0108(3) 0.0010(3)
O2 0.0243(4) 0.0178(4) 0.0183(4) -0.0057(3) 0.0077(3) 0.0011(3)
O3 0.0220(4) 0.0190(4) 0.0318(4) -0.0008(3) 0.0175(3) 0.0007(3)
O4 0.0227(4) 0.0151(4) 0.0284(4) -0.0019(3) 0.0150(3) 0.0001(3)
N1 0.0227(4) 0.0154(4) 0.0144(4) -0.0033(3) 0.0100(3) -0.0004(3)
N2 0.0195(4) 0.0164(4) 0.0166(4) -0.0041(3) 0.0070(3) 0.0013(3)
C1 0.0175(5) 0.0137(4) 0.0136(4) 0.0006(4) 0.0082(4) -0.0006(3)
C2 0.0209(5) 0.0175(5) 0.0125(4) 0.0000(4) 0.0066(4) -0.0009(4)
C3 0.0197(5) 0.0172(5) 0.0147(4) -0.0028(4) 0.0058(4) -0.0029(4)
C4 0.0172(5) 0.0145(5) 0.0176(5) -0.0006(4) 0.0088(4) 0.0002(4)
C5 0.0183(5) 0.0170(5) 0.0130(4) -0.0004(4) 0.0059(4) 0.0011(4)
C6 0.0168(5) 0.0159(5) 0.0131(4) -0.0014(4) 0.0053(4) -0.0014(3)
C7 0.0144(4) 0.0150(5) 0.0148(4) 0.0015(4) 0.0071(4) 0.0006(3)
C8 0.0190(5) 0.0183(5) 0.0149(4) -0.0017(4) 0.0067(4) 0.0015(4)
C9 0.0174(5) 0.0171(5) 0.0134(4) -0.0021(4) 0.0037(4) 0.0007(4)
C10 0.0160(5) 0.0170(5) 0.0170(4) 0.0008(4) 0.0055(4) 0.0001(4)
C11 0.0138(4) 0.0193(5) 0.0168(4) -0.0004(4) 0.0057(4) 0.0007(4)
C12 0.0164(5) 0.0155(5) 0.0176(4) -0.0020(4) 0.0060(4) 0.0003(4)
C13 0.0220(5) 0.0177(5) 0.0203(5) -0.0009(4) 0.0109(4) -0.0020(4)
C14 0.0229(5) 0.0196(5) 0.0186(5) -0.0038(4) 0.0117(4) -0.0009(4)
C15 0.0252(5) 0.0206(5) 0.0209(5) -0.0015(4) 0.0096(4) 0.0056(4)
C16 0.0274(6) 0.0153(5) 0.0298(6) -0.0013(4) 0.0158(5) -0.0019(4)

loop_
_atom_type_symbol
_atom_type_description
_atom_type_scat_dispersion_real
_atom_type_scat_dispersion_imag
_atom_type_scat_source
C C 0.0033 0.0016 'International Tables Vol C Tables 4.2.6.8 and 6.1.1.4'
H H 0.0000 0.0000 'International Tables Vol C Tables 4.2.6.8 and 6.1.1.4'
N N 0.0061 0.0033 'International Tables Vol C Tables 4.2.6.8 and 6.1.1.4'
O O 0.0106 0.0060 'International Tables Vol C Tables 4.2.6.8 and 6.1.1.4'

loop_
_geom_angle_atom_site_label_1
_geom_angle_atom_site_label_2
_geom_angle_atom_site_label_3
_geom_angle
C4 O2 C15 117.11(9)
C11 O3 H1O3 107.6(13)
C12 O4 C16 115.78(9)
C7 N1 N2 119.91(9)
C7 N1 H1N1 121.5(11)
N2 N1 H1N1 116.8(11)
C8 N2 N1 113.42(9)
C6 C1 C2 118.77(10)
C6 C1 C7 123.40(9)
C2 C1 C7 117.83(9)
C3 C2 C1 120.90(9)
C3 C2 H2A 119.6
C1 C2 H2A 119.6
C2 C3 C4 119.85(9)
C2 C3 H3A 120.1
C4 C3 H3A 120.1
O2 C4 C5 124.53(9)
O2 C4 C3 115.62(9)
C5 C4 C3 119.85(10)
C6 C5 C4 119.82(9)
C6 C5 H5A 120.1
C4 C5 H5A 120.1
C5 C6 C1 120.78(9)
C5 C6 H6A 119.6
C1 C6 H6A 119.6
O1 C7 N1 123.74(10)
O1 C7 C1 121.37(9)
N1 C7 C1 114.89(9)
N2 C8 C9 122.15(10)
N2 C8 H8A 118.9
C9 C8 H8A 118.9
C14 C9 C10 119.41(10)
C14 C9 C8 118.29(10)
C10 C9 C8 122.28(10)
C11 C10 C9 120.04(10)
C11 C10 H10A 120.0
C9 C10 H10A 120.0
O3 C11 C10 119.06(10)
O3 C11 C12 120.68(10)
C10 C11 C12 120.25(10)
O4 C12 C13 125.55(10)
O4 C12 C11 114.57(9)
C13 C12 C11 119.88(10)
C12 C13 C14 119.76(10)
C12 C13 H13A 120.1
C14 C13 H13A 120.1
C13 C14 C9 120.64(10)
C13 C14 H14A 119.7
C9 C14 H14A 119.7
O2 C15 H15A 109.5
O2 C15 H15B 109.5
H15A C15 H15B 109.5
O2 C15 H15C 109.5
H15A C15 H15C 109.5
H15B C15 H15C 109.5
O4 C16 H16A 109.5
O4 C16 H16B 109.5
H16A C16 H16B 109.5
O4 C16 H16C 109.5
H16A C16 H16C 109.5
H16B C16 H16C 109.5

loop_
_geom_bond_atom_site_label_1
_geom_bond_atom_site_label_2
_geom_bond_distance
O1 C7 1.2310(13)
O2 C4 1.3550(12)
O2 C15 1.4246(13)
O3 C11 1.3656(13)
O3 H1O3 0.87(2)
O4 C12 1.3631(13)
O4 C16 1.4300(14)
N1 C7 1.3523(13)
N1 N2 1.3847(12)
N1 H1N1 0.887(17)
N2 C8 1.2808(14)
C1 C6 1.3930(14)
C1 C2 1.3980(14)
C1 C7 1.4877(14)
C2 C3 1.3796(15)
C2 H2A 0.9300
C3 C4 1.3978(14)
C3 H3A 0.9300
C4 C5 1.3907(14)
C5 C6 1.3888(14)
C5 H5A 0.9300
C6 H6A 0.9300
C8 C9 1.4588(15)
C8 H8A 0.9300
C9 C14 1.3918(15)
C9 C10 1.4024(15)
C10 C11 1.3779(15)
C10 H10A 0.9300
C11 C12 1.4046(15)
C12 C13 1.3858(15)
C13 C14 1.3906(15)
C13 H13A 0.9300
C14 H14A 0.9300
C15 H15A 0.9600
C15 H15B 0.9600
C15 H15C 0.9600
C16 H16A 0.9600
C16 H16B 0.9600
C16 H16C 0.9600

loop_
_geom_hbond_atom_site_label_D
_geom_hbond_atom_site_label_H
_geom_hbond_atom_site_label_A
_geom_hbond_site_symmetry_A
_geom_hbond_distance_DH
_geom_hbond_distance_HA
_geom_hbond_distance_DA
_geom_hbond_angle_DHA
_geom_hbond_publ_flag
O3 H1O3 O4 1_555 0.87(2) 2.18(2) 2.6692(13) 115.9(18) y
N1 H1N1 O1 4_575 0.887(18) 1.992(18) 2.8698(13) 170.0(16) y
C8 H8A O1 4_575 0.93 2.47 3.2780(15) 145 y
C15 H15C Cg1 3_675 0.96 2.72 3.5664(15) 148 y
C16 H16B Cg1 1_545 0.96 2.76 3.4366(16) 128 y

loop_
_geom_torsion_atom_site_label_1
_geom_torsion_atom_site_label_2
_geom_torsion_atom_site_label_3
_geom_torsion_atom_site_label_4
_geom_torsion
C7 N1 N2 C8 -154.92(10)
C6 C1 C2 C3 0.60(16)
C7 C1 C2 C3 -178.84(10)
C1 C2 C3 C4 0.97(17)
C15 O2 C4 C5 -0.76(16)
C15 O2 C4 C3 179.62(10)
C2 C3 C4 O2 177.65(10)
C2 C3 C4 C5 -2.00(16)
O2 C4 C5 C6 -178.16(10)
C3 C4 C5 C6 1.45(16)
C4 C5 C6 C1 0.14(16)
C2 C1 C6 C5 -1.16(16)
C7 C1 C6 C5 178.25(10)
N2 N1 C7 O1 -0.80(16)
N2 N1 C7 C1 178.78(9)
C6 C1 C7 O1 -155.95(10)
C2 C1 C7 O1 23.46(15)
C6 C1 C7 N1 24.46(14)
C2 C1 C7 N1 -156.13(10)
N1 N2 C8 C9 179.20(9)
N2 C8 C9 C14 -158.09(11)
N2 C8 C9 C10 20.44(16)
C14 C9 C10 C11 0.05(15)
C8 C9 C10 C11 -178.47(9)
C9 C10 C11 O3 -178.69(9)
C9 C10 C11 C12 1.23(15)
C16 O4 C12 C13 10.02(15)
C16 O4 C12 C11 -170.42(9)
O3 C11 C12 O4 -1.02(14)
C10 C11 C12 O4 179.07(9)
O3 C11 C12 C13 178.58(10)
C10 C11 C12 C13 -1.34(16)
O4 C12 C13 C14 179.72(10)
C11 C12 C13 C14 0.17(16)
C12 C13 C14 C9 1.11(16)
C10 C9 C14 C13 -1.22(16)
C8 C9 C14 C13 177.35(10)

loop_
_cod_related_entry_id
_cod_related_entry_database
_cod_related_entry_code
1 ChemSpider 7890112
